data_4332006
loop_
_publ_author_name
'Nozary, Homayoun'
'Torelli, St\'ephane'
'Gu\'en\'ee, Laure'
'Terazzi, Emmanuel'
'Bernardinelli, G\'erald'
'Donnio, Bertrand'
'Guillon, Daniel'
'Piguet, Claude'

_publ_contact_author
;
     Dr Gerald Bernardinelli
     Laboratory of X-ray Crystallography
     University of Geneva
     24, quai E. Ansermet
     CH - 1211 Geneva 4
     Switzerland
;
_publ_section_title
;
 Structural, Thermodynamic, and Mesomorphic Consequences of Replacing
 Nitrates with Trifluoroacetate Counteranions in Ternary Lanthanide
 Complexes with Hexacatenar Tridentate Ligands
;
_journal_issue 7
_journal_name_full 'Inorganic Chemistry'
_journal_page_first 2989
_journal_page_last 3003
_journal_paper_doi 10.1021/ic052017u
_journal_volume 45
_journal_year 2006
_chemical_formula_moiety
;
 (C61 H77 N5 O10)2 , La2 , (C2 F3 O2)6
;
_chemical_formula_sum 'C134 H154 F18 La2 N10 O32'
_chemical_formula_weight 3036.5
_space_group_IT_number 14
_symmetry_cell_setting monoclinic
_symmetry_space_group_name_Hall '-P 2ybc'
_symmetry_space_group_name_H-M 'P 1 21/c 1'
_audit_conform_dict_name cif_core.dic
_audit_conform_dict_version 2.0.1
_audit_creation_date 2005-04-28
_audit_creation_method from_xtal_archive_file_using_CIFIO
_audit_update_record 2005-10-03
_cell_angle_alpha 90.00000
_cell_angle_beta 114.098(7)
_cell_angle_gamma 90.00000
_cell_formula_units_Z 2
_cell_length_a 21.0157(13)
_cell_length_b 15.7864(11)
_cell_length_c 24.2601(13)
_cell_measurement_reflns_used 7998
_cell_measurement_temperature 200
_cell_measurement_theta_max 25.8
_cell_measurement_theta_min 3.5
_cell_volume 7347.1(9)
_computing_cell_refinement 'CELL (Stoe & Cie, 1999)'
_computing_data_collection 'EXPOSE (Stoe & Cie, 1999)'
_computing_data_reduction 'XRED (Stoe & Cie, 1999)'
_computing_molecular_graphics xtal_gx3
_computing_publication_material xtal_CIFIO
_computing_structure_refinement xtal_CRYLSQ
_computing_structure_solution SIR97
_diffrn_detector_area_resol_mean 6
_diffrn_measured_fraction_theta_full 1.0
_diffrn_measured_fraction_theta_max 1.0
_diffrn_measurement_device_type 'Stoe Ipds'
_diffrn_measurement_method \f
_diffrn_radiation_type MoK\a
_diffrn_radiation_wavelength .71073
_diffrn_reflns_av_R_equivalents .114
_diffrn_reflns_limit_h_max 25
_diffrn_reflns_limit_h_min -25
_diffrn_reflns_limit_k_max 19
_diffrn_reflns_limit_k_min -19
_diffrn_reflns_limit_l_max 29
_diffrn_reflns_limit_l_min -29
_diffrn_reflns_number 77870
_diffrn_reflns_theta_full 25.8
_diffrn_reflns_theta_max 25.8
_diffrn_standards_decay_% 0
_exptl_absorpt_coefficient_mu .67
_exptl_absorpt_correction_T_max .9102
_exptl_absorpt_correction_T_min .8113
_exptl_absorpt_correction_type numerical
_exptl_absorpt_process_details 'XRED; Stoe & Cie, 1999'
_exptl_crystal_colour colorless
_exptl_crystal_density_diffrn 1.373
_exptl_crystal_density_meas ?
_exptl_crystal_description prism
_exptl_crystal_F_000 3120
_exptl_crystal_size_max .44
_exptl_crystal_size_mid .27
_exptl_crystal_size_min .14
_refine_diff_density_max 1.666
_refine_diff_density_min -1.123
_refine_ls_abs_structure_details none
_refine_ls_extinction_method none
_refine_ls_goodness_of_fit_ref 1.73(2)
_refine_ls_hydrogen_treatment noref
_refine_ls_number_parameters 792
_refine_ls_number_reflns 6823
_refine_ls_R_factor_gt .062
_refine_ls_shift/su_max .046
_refine_ls_structure_factor_coef F
_refine_ls_weighting_details \w=1/[\s^2^(Fo)+0.0002(Fo^2^)]
_refine_ls_weighting_scheme calc
_refine_ls_wR_factor_ref .063
_reflns_number_gt 6416
_reflns_number_total 14101
_reflns_threshold_expression 'refl observed if Fo > 2.99 \s(Fo)'
_cod_data_source_file ic052017usup2.cif
_cod_data_source_block OHRY
_cod_depositor_comments
;
The following automatic conversions were performed:

'_exptl_crystal_density_meas' value 'not_measured' was changed to '?'
- the value is perceived as not measured.

Automatic conversion script
Id: cif_fix_values 3008 2015-01-20 13:52:24Z robertas 
;
_cod_original_sg_symbol_H-M 'P 21/c'
_cod_database_code 4332006

loop_
_symmetry_equiv_pos_as_xyz
+x,+y,+z
-x,1/2+y,1/2-z
-x,-y,-z
+x,1/2-y,1/2+z

loop_
_atom_site_label
_atom_site_fract_x
_atom_site_fract_y
_atom_site_fract_z
_atom_site_U_iso_or_equiv
_atom_site_occupancy
_atom_site_adp_type
La -.02287(3) .00922(3) .39493(3) .0510(3) 1.00000 Uani
O1 -.1899(4) .3565(4) .3454(3) .066(4) 1.00000 Uani
O2 -.2293(4) .4098(5) .2506(4) .083(5) 1.00000 Uani
O3 -.4039(5) .3130(6) .3860(5) .117(6) 1.00000 Uani
O4 -.5101(4) .3593(5) .2844(5) .112(6) 1.00000 Uani
O5 -.4922(5) .4317(6) .1943(5) .116(6) 1.00000 Uani
O6 -.1360(5) -.3675(4) .3175(4) .072(4) 1.00000 Uani
O7 -.2263(4) -.2969(5) .2456(4) .091(5) 1.00000 Uani
O8 -.4265(5) -.3949(5) .3064(5) .114(7) 1.00000 Uani
O9 -.3607(5) -.4761(5) .4095(5) .123(6) 1.00000 Uani
O10 -.2243(5) -.4983(6) .4570(4) .110(5) 1.00000 Uani
N1 .0747(4) .0332(5) .3502(3) .056(4) 1.00000 Uani
N2 -.0042(4) .1628(5) .3609(4) .060(5) 1.00000 Uani
N3 .0625(4) .2650(5) .3488(4) .058(5) 1.00000 Uani
N4 .0090(4) -.1161(5) .3378(4) .056(4) 1.00000 Uani
N5 .0839(4) -.1898(5) .3146(4) .060(4) 1.00000 Uani
C1 .1036(5) .1122(7) .3565(5) .061(6) 1.00000 Uani
C2 .1706(6) .1206(7) .3597(6) .078(7) 1.00000 Uani
C3 .2058(6) .0521(8) .3528(6) .084(7) 1.00000 Uani
C4 .1768(6) -.0253(7) .3455(5) .077(7) 1.00000 Uani
C5 .1099(5) -.0346(6) .3442(4) .058(5) 1.00000 Uani
C6 .0564(5) .1801(6) .3569(5) .059(6) 1.00000 Uani
C7 -.0385(5) .2386(6) .3548(4) .056(6) 1.00000 Uani
C8 -.1037(6) .2562(6) .3540(4) .061(5) 1.00000 Uani
C9 -.1255(6) .3405(6) .3452(4) .061(6) 1.00000 Uani
C10 -.0837(6) .4056(6) .3380(5) .066(6) 1.00000 Uani
C11 -.0185(6) .3891(6) .3398(5) .066(6) 1.00000 Uani
C12 .0035(5) .3031(6) .3475(4) .060(6) 1.00000 Uani
C13 -.2414(6) .3866(6) .2929(6) .074(7) 1.00000 Uani
C14 -.3116(6) .3851(6) .2942(6) .066(6) 1.00000 Uani
C15 -.3218(6) .3536(7) .3424(6) .078(7) 1.00000 Uani
C16 -.3867(7) .3482(7) .3421(6) .088(7) 1.00000 Uani
C17 -.4444(7) .3741(7) .2907(7) .083(7) 1.00000 Uani
C18 -.4327(6) .4068(7) .2419(6) .083(7) 1.00000 Uani
C19 -.3656(6) .4150(6) .2449(6) .077(6) 1.00000 Uani
C20 .0671(6) -.1133(6) .3328(4) .054(6) 1.00000 Uani
C21 -.0165(5) -.1978(6) .3240(4) .055(5) 1.00000 Uani
C22 -.0742(6) -.2356(6) .3244(4) .062(6) 1.00000 Uani
C23 -.0845(6) -.3206(6) .3085(5) .064(5) 1.00000 Uani
C24 -.0385(6) -.3665(6) .2924(5) .071(6) 1.00000 Uani
C25 .0199(6) -.3296(6) .2925(5) .068(6) 1.00000 Uani
C26 .0302(6) -.2452(6) .3096(5) .063(6) 1.00000 Uani
C27 -.2052(7) -.3420(7) .2885(6) .077(7) 1.00000 Uani
C28 -.2458(8) -.3813(6) .3210(6) .081(7) 1.00000 Uani
C29 -.3170(8) -.3703(7) .2973(7) .088(8) 1.00000 Uani
C30 -.3571(8) -.3999(7) .3257(7) .089(8) 1.00000 Uani
C31 -.3245(8) -.4426(7) .3797(7) .094(8) 1.00000 Uani
C32 -.2530(8) -.4549(7) .4044(6) .091(8) 1.00000 Uani
C33 -.2115(6) -.4248(6) .3754(6) .078(6) 1.00000 Uani
C34 .1193(5) .3123(6) .3396(5) .070(3) 1.00000 Uiso
C35 .1732(6) .3391(7) .3982(5) .085(3) 1.00000 Uiso
C36 -.3441(8) .3060(18) .4477(9) .141(10) .60000 Uiso
C37 -.3728(14) .2781(14) .4939(9) .145(9) .60000 Uiso
C38 -.392(3) .1847(19) .485(3) .27(3) .60000 Uiso
C39 -.424(4) .157(3) .529(3) .31(3) .60000 Uiso
C36' -.3566(11) .253(2) .4304(13) .114(11) .40000 Uiso
C37' -.3930(15) .216(2) .4684(12) .109(11) .40000 Uiso
C38' -.338(3) .185(7) .529(3) .35000 .40000 Uiso
C39' -.374(4) .131(6) .562(3) .35000 .40000 Uiso
C40 -.5414(8) .4194(8) .3108(7) .151(6) 1.00000 Uiso
C41 -.6216(9) .4109(13) .2795(9) .126(8) .60000 Uiso
C42 -.6443(12) .394(3) .2109(11) .238(18) .60000 Uiso
C43 -.7221(17) .410(4) .1774(15) .30(3) .60000 Uiso
C41' -.6033(10) .3742(14) .3225(10) .131(12) .40000 Uiso
C42' -.5734(13) .303(3) .371(3) .24(3) .40000 Uiso
C43' -.6341(15) .2636(18) .3858(13) .106(10) .40000 Uiso
C44 -.4876(8) .4505(10) .1383(7) .140(6) 1.00000 Uiso
C45 -.5587(9) .4556(10) .0871(8) .185(8) 1.00000 Uiso
C46 -.5926(13) .3640(13) .0742(13) .277(14) 1.00000 Uiso
C47 -.663(3) .367(3) .019(3) .33(3) .60000 Uiso
C47' -.613(8) .338(5) .126(5) .52(9) .40000 Uiso
C48 .1459(6) -.2177(6) .3035(5) .072(3) 1.00000 Uiso
C49 .2049(7) -.2467(8) .3609(6) .110(4) 1.00000 Uiso
C50 -.4627(6) -.3477(8) .2506(6) .108(4) 1.00000 Uiso
C51 -.5394(6) -.3524(9) .2337(5) .132(5) 1.00000 Uiso
C52 -.5544(6) -.3252(9) .2863(6) .127(5) 1.00000 Uiso
C53 -.6339(9) -.3286(13) .2686(8) .188(8) 1.00000 Uiso
C54 -.3790(11) -.4145(9) .4467(9) .206(9) 1.00000 Uiso
C55 -.4131(9) -.4613(15) .4825(9) .253(12) 1.00000 Uiso
C56 -.3581(9) -.5085(18) .5337(11) .260(12) 1.00000 Uiso
C57 -.3929(16) -.570(3) .5622(15) .35000 1.00000 Uiso
C58 -.1512(6) -.5181(9) .4812(6) .129(5) 1.00000 Uiso
C59 -.1360(8) -.5851(10) .5295(8) .156(6) 1.00000 Uiso
C60 -.0602(11) -.6022(14) .5580(9) .305(16) 1.00000 Uiso
C61 -.0422(12) -.6642(18) .5214(13) .247(12) 1.00000 Uiso
C1a -.0901(5) -.1277(5) .4708(4) .060(6) 1.00000 Uani
C2a -.1349(4) -.2038(5) .4692(3) .100(9) 1.00000 Uani
O1a -.0821(4) -.1075(4) .4251(4) .090(5) 1.00000 Uani
O2a -.0595(5) -.0911(5) .5183(4) .110(5) 1.00000 Uani
F1a -.1675(5) -.2294(5) .4156(4) .169(7) 1.00000 Uani
F2a -.0948(6) -.2651(5) .5022(4) .171(7) 1.00000 Uani
F3a -.1795(5) -.1831(6) .4911(5) .166(8) 1.00000 Uani
C1b -.1162(4) .0938(5) .4799(4) .068(6) 1.00000 Uani
C2b -.1866(4) .1257(6) .4664(4) .106(10) 1.00000 Uani
O1b -.0968(4) .0838(4) .4368(4) .090(5) 1.00000 Uani
O2b -.0763(4) .0774(5) .5336(4) .086(5) 1.00000 Uani
F1b -.1824(8) .1913(16) .5012(9) .20(2) .50000 Uani
F2b -.2167(9) .1484(18) .4096(9) .19(3) .50000 Uani
F3b -.2234(9) .0663(14) .4770(15) .20(3) .50000 Uani
F1b' -.1922(8) .1460(16) .5161(7) .138(17) .50000 Uani
F2b' -.2325(8) .0664(12) .4382(13) .16(2) .50000 Uani
F3b' -.1988(8) .1928(13) .4320(10) .145(15) .50000 Uani
C1c -.1448(6) .0079(8) .2698(5) .066(4) .60000 Uiso
C2c -.2037(5) .0021(7) .2066(4) .097(6) .60000 Uiso
O1c -.1462(7) -.0377(9) .3120(6) .121(5) .60000 Uiso
O2c -.0978(8) .0543(11) .2789(7) .143(6) .60000 Uiso
F1c -.2306(6) -.0761(8) .1972(5) .107(4) .60000 Uiso
F2c -.2529(7) .0565(10) .2018(6) .148(5) .60000 Uiso
F3c -.1790(7) .0196(9) .1651(6) .150(5) .60000 Uiso
C1c' -.1307(6) .0115(11) .2457(5) .058(6) .40000 Uiso
C2c' -.2050(7) .0388(9) .1997(6) .26(4) .40000 Uiso
O1c' -.1150(7) .0143(10) .3039(6) .066(4) .40000 Uiso
O2c' -.0856(7) .0019(12) .2282(6) .093(5) .40000 Uiso
F1c' -.2514(8) -.0234(12) .1942(7) .112(6) .40000 Uiso
F2c' -.2243(9) .1099(11) .2190(8) .130(7) .40000 Uiso
F3c' -.2036(10) .0531(14) .1465(9) .196(13) .40000 Uiso
H2 .19280 .17647 .36693 .05000 1.00000 Uiso
H3 .25234 .05907 .35316 .05000 1.00000 Uiso
H4 .20233 -.07499 .34120 .05000 1.00000 Uiso
H8 -.13301 .21147 .35946 .05000 1.00000 Uiso
H10 -.10142 .46380 .33145 .05000 1.00000 Uiso
H11 .01124 .43450 .33602 .05000 1.00000 Uiso
H15 -.28151 .33435 .37812 .05000 1.00000 Uiso
H19 -.35746 .44181 .21195 .05000 1.00000 Uiso
H22 -.10736 -.20409 .33553 .05000 1.00000 Uiso
H24 -.04812 -.42613 .28085 .05000 1.00000 Uiso
H25 .05295 -.36092 .28114 .05000 1.00000 Uiso
H29 -.33973 -.34035 .25875 .05000 1.00000 Uiso
H33 -.16095 -.43396 .39255 .05000 1.00000 Uiso
H341 .14039 .27541 .31916 .05000 1.00000 Uiso
H342 .09944 .36240 .31457 .05000 1.00000 Uiso
H351 .15207 .37605 .41863 .05000 1.00000 Uiso
H352 .19302 .28906 .42322 .05000 1.00000 Uiso
H353 .21028 .37008 .39223 .05000 1.00000 Uiso
H361 -.31045 .26398 .44632 .05000 .60000 Uiso
H362 -.32109 .36108 .45951 .05000 .60000 Uiso
H371 -.33733 .28733 .53483 .05000 .60000 Uiso
H372 -.41451 .31128 .48796 .05000 .60000 Uiso
H381 -.42528 .17507 .44332 .05000 .60000 Uiso
H382 -.34937 .15132 .49273 .05000 .60000 Uiso
H391 -.38992 .16689 .57067 .05000 .60000 Uiso
H392 -.46583 .19064 .52126 .05000 .60000 Uiso
H393 -.43575 .09702 .52331 .05000 .60000 Uiso
H361' -.34483 .20643 .40911 .05000 .40000 Uiso
H362' -.31384 .28182 .45673 .05000 .40000 Uiso
H371' -.42185 .26017 .47533 .05000 .40000 Uiso
H372' -.42266 .16845 .44696 .05000 .40000 Uiso
H381' -.30347 .15090 .52249 .05000 .40000 Uiso
H382' -.31557 .23441 .55436 .05000 .40000 Uiso
H391' -.40923 .16601 .56856 .05000 .40000 Uiso
H392' -.39713 .08250 .53669 .05000 .40000 Uiso
H393' -.33935 .11184 .60070 .05000 .40000 Uiso
H401 -.52563 .40787 .35407 .05000 .60000 Uiso
H402 -.52777 .47705 .30512 .05000 .60000 Uiso
H411 -.63656 .36349 .29743 .05000 .60000 Uiso
H412 -.64319 .46335 .28499 .05000 .60000 Uiso
H421 -.61871 .43219 .19523 .05000 .60000 Uiso
H422 -.63406 .33523 .20473 .05000 .60000 Uiso
H431 -.74770 .37218 .19304 .05000 .60000 Uiso
H432 -.73235 .46914 .18354 .05000 .60000 Uiso
H433 -.73642 .39968 .13419 .05000 .60000 Uiso
H401' -.50607 .44006 .34921 .05000 .40000 Uiso
H402' -.56030 .46726 .28314 .05000 .40000 Uiso
H411' -.62707 .41632 .33703 .05000 .40000 Uiso
H412' -.63652 .34948 .28467 .05000 .40000 Uiso
H421' -.55296 .25811 .35499 .05000 .40000 Uiso
H422' -.53741 .32641 .40766 .05000 .40000 Uiso
H431' -.65458 .30811 .40159 .05000 .40000 Uiso
H432' -.67013 .23981 .34892 .05000 .40000 Uiso
H433' -.61540 .21867 .41608 .05000 .40000 Uiso
H441 -.46381 .50501 .14191 .05000 1.00000 Uiso
H442 -.46068 .40588 .12946 .05000 1.00000 Uiso
H451 -.58819 .49406 .09812 .05000 1.00000 Uiso
H452 -.55436 .47691 .05083 .05000 1.00000 Uiso
H461 -.56122 .32460 .06635 .05000 .60000 Uiso
H462 -.60015 .34460 .10946 .05000 .60000 Uiso
H471 -.69406 .40639 .02685 .05000 .60000 Uiso
H472 -.65513 .38639 -.01626 .05000 .60000 Uiso
H473 -.68364 .31042 .01102 .05000 .60000 Uiso
H461' -.63418 .36459 .03603 .05000 .40000 Uiso
H462' -.55886 .32317 .07149 .05000 .40000 Uiso
H471' -.57174 .33745 .16409 .05000 .40000 Uiso
H472' -.64706 .37887 .12863 .05000 .40000 Uiso
H473' -.63428 .28147 .11794 .05000 .40000 Uiso
H481 .13200 -.26471 .27460 .05000 1.00000 Uiso
H482 .16204 -.17017 .28660 .05000 1.00000 Uiso
H491 .21878 -.19967 .38984 .05000 1.00000 Uiso
H492 .18874 -.29421 .37784 .05000 1.00000 Uiso
H493 .24537 -.26492 .35368 .05000 1.00000 Uiso
H501 -.44761 -.28845 .25666 .05000 1.00000 Uiso
H502 -.45201 -.37243 .21833 .05000 1.00000 Uiso
H511 -.56376 -.31480 .19933 .05000 1.00000 Uiso
H512 -.55551 -.41069 .22263 .05000 1.00000 Uiso
H521 -.53064 -.36332 .32045 .05000 1.00000 Uiso
H522 -.53764 -.26721 .29776 .05000 1.00000 Uiso
H531 -.65770 -.29049 .23441 .05000 1.00000 Uiso
H532 -.65070 -.38661 .25710 .05000 1.00000 Uiso
H533 -.64375 -.31081 .30302 .05000 1.00000 Uiso
H541 -.33664 -.38603 .47459 .05000 1.00000 Uiso
H542 -.41148 -.37241 .42037 .05000 1.00000 Uiso
H551 -.43625 -.42049 .49865 .05000 1.00000 Uiso
H552 -.44765 -.50151 .45601 .05000 1.00000 Uiso
H561 -.32880 -.54055 .51840 .05000 1.00000 Uiso
H562 -.32923 -.46802 .56433 .05000 1.00000 Uiso
H571 -.42223 -.53804 .57757 .05000 1.00000 Uiso
H572 -.42180 -.61057 .53164 .05000 1.00000 Uiso
H573 -.35707 -.60081 .59561 .05000 1.00000 Uiso
H581 -.13882 -.53948 .44892 .05000 1.00000 Uiso
H582 -.12388 -.46700 .49878 .05000 1.00000 Uiso
H591 -.15149 -.56499 .56025 .05000 1.00000 Uiso
H592 -.16097 -.63727 .51125 .05000 1.00000 Uiso
H601 -.03464 -.54942 .56048 .05000 1.00000 Uiso
H602 -.04767 -.62496 .59864 .05000 1.00000 Uiso
H611 -.06778 -.71695 .51890 .05000 1.00000 Uiso
H612 -.05475 -.64141 .48074 .05000 1.00000 Uiso
H613 .00804 -.67552 .54027 .05000 1.00000 Uiso

loop_
_atom_site_aniso_label
_atom_site_aniso_U_11
_atom_site_aniso_U_22
_atom_site_aniso_U_33
_atom_site_aniso_U_12
_atom_site_aniso_U_13
_atom_site_aniso_U_23
La .0658(3) .0461(3) .0540(3) -.0027(4) .0376(3) -.0044(4)
O1 .071(5) .067(4) .075(5) .020(4) .045(4) .013(4)
O2 .086(5) .114(6) .067(5) .020(4) .050(5) .025(4)
O3 .110(7) .119(7) .167(9) .017(5) .102(7) .026(6)
O4 .088(6) .104(6) .175(9) -.002(5) .087(7) -.009(6)
O5 .089(6) .135(7) .128(8) .005(5) .048(6) .006(6)
O6 .093(6) .050(4) .077(5) -.001(4) .038(5) .006(4)
O7 .094(6) .083(5) .091(6) -.000(4) .033(5) .020(5)
O8 .103(8) .089(6) .175(10) .000(5) .082(7) .017(6)
O9 .142(7) .095(6) .176(9) .014(5) .112(7) .012(6)
O10 .155(7) .104(6) .103(6) -.005(6) .084(6) .014(6)
N1 .070(5) .061(5) .045(4) .000(4) .033(4) -.001(4)
N2 .062(5) .057(5) .077(6) .009(4) .046(5) .010(4)
N3 .046(5) .065(6) .071(6) -.012(4) .032(5) -.001(4)
N4 .055(5) .069(5) .050(5) -.003(4) .028(4) -.014(4)
N5 .071(5) .067(5) .054(5) .008(5) .038(5) -.003(4)
C1 .056(7) .082(7) .057(7) -.011(6) .033(6) -.003(5)
C2 .070(7) .073(7) .103(9) -.005(6) .047(7) -.004(6)
C3 .071(8) .084(8) .109(10) -.013(7) .048(7) -.014(7)
C4 .077(7) .080(8) .079(7) .008(6) .036(6) -.009(6)
C5 .061(6) .071(7) .052(6) .010(5) .034(5) -.007(4)
C6 .063(7) .053(6) .066(6) .001(5) .032(6) .010(5)
C7 .064(7) .058(6) .053(6) -.007(5) .031(6) .003(5)
C8 .076(7) .056(6) .054(6) -.002(5) .030(6) .009(5)
C9 .077(7) .066(7) .049(6) .015(6) .035(6) .010(5)
C10 .093(8) .043(5) .075(7) -.007(6) .046(7) -.012(5)
C11 .077(7) .054(6) .075(7) -.009(5) .041(6) -.007(5)
C12 .067(7) .064(7) .054(6) -.003(6) .029(6) .008(5)
C13 .075(8) .051(6) .098(10) .007(5) .035(8) -.004(6)
C14 .070(8) .060(6) .079(8) .016(5) .041(7) .012(6)
C15 .081(8) .073(7) .100(9) .012(6) .059(7) .009(6)
C16 .101(10) .072(7) .112(10) .012(7) .067(9) .019(7)
C17 .076(9) .074(7) .111(10) .003(6) .050(8) -.004(7)
C18 .072(8) .071(7) .092(9) .007(6) .019(8) -.010(6)
C19 .067(7) .065(6) .104(9) .006(6) .042(7) .009(6)
C20 .064(7) .060(6) .046(6) .011(5) .030(6) .000(5)
C21 .068(7) .057(6) .050(6) .012(5) .034(6) -.000(5)
C22 .082(8) .056(6) .056(6) -.005(5) .036(6) -.013(5)
C23 .082(7) .055(6) .065(6) .001(5) .041(6) .002(5)
C24 .106(9) .046(6) .082(8) .010(6) .059(7) .006(5)
C25 .100(8) .058(6) .065(6) .014(6) .051(6) .003(5)
C26 .089(8) .052(6) .066(7) .007(6) .049(6) -.003(5)
C27 .113(10) .048(6) .086(9) -.025(7) .058(9) -.016(6)
C28 .104(10) .045(6) .112(10) -.003(6) .061(9) -.019(6)
C29 .099(10) .059(7) .117(11) .004(7) .056(10) .011(6)
C30 .092(10) .055(7) .130(11) -.002(7) .057(9) .000(7)
C31 .114(11) .061(7) .144(12) .006(7) .091(11) .006(8)
C32 .136(12) .063(7) .102(9) -.002(7) .078(10) .005(6)
C33 .100(8) .053(6) .095(8) .009(6) .055(8) .003(6)
C1a .073(7) .062(6) .048(6) -.012(5) .030(6) .003(5)
C2a .121(11) .111(11) .084(9) -.059(9) .057(9) -.039(8)
O1a .115(6) .065(5) .122(7) -.003(4) .081(6) .005(5)
O2a .137(8) .073(5) .093(6) -.000(5) .018(6) -.010(5)
F1a .204(10) .186(8) .121(7) -.126(8) .071(7) -.081(6)
F2a .268(12) .065(5) .177(9) -.026(6) .087(9) .025(5)
F3a .173(9) .188(9) .207(11) -.040(7) .149(9) -.001(8)
C1b .088(9) .061(6) .077(8) -.002(6) .056(8) -.002(6)
C2b .099(11) .115(11) .124(13) .023(9) .066(11) .025(11)
O1b .133(7) .062(4) .115(6) .001(4) .093(6) .000(4)
O2b .095(6) .090(5) .073(5) .025(4) .033(5) -.006(4)
F1b .23(3) .22(3) .102(17) .17(3) .030(17) -.014(17)
F2b .126(17) .33(5) .081(13) .05(3) .010(13) .01(2)
F3b .120(18) .30(4) .21(4) .03(2) .11(3) .11(3)
F1b' .134(17) .22(3) .109(14) .100(16) .101(14) .064(16)
F2b' .122(16) .20(3) .19(3) -.046(16) .080(16) .008(18)
F3b' .132(16) .201(18) .13(2) .131(15) .085(16) .118(18)

loop_
_atom_type_symbol
_atom_type_scat_source
_atom_type_scat_dispersion_real
_atom_type_scat_dispersion_imag
C Int._Tables_Vol_IV_Tables_2.2B_and_2.3.1 .002 .002
H Int._Tables_Vol_IV_Tables_2.2B_and_2.3.1 0 0
N Int._Tables_Vol_IV_Tables_2.2B_and_2.3.1 .004 .003
O Int._Tables_Vol_IV_Tables_2.2B_and_2.3.1 .008 .006
F Int._Tables_Vol_IV_Tables_2.2B_and_2.3.1 .014 .01
La Int._Tables_Vol_IV_Tables_2.2B_and_2.3.1 -.588 2.452

loop_
_geom_angle_atom_site_label_1
_geom_angle_atom_site_label_2
_geom_angle_atom_site_label_3
_geom_angle_site_symmetry_1
_geom_angle_site_symmetry_3
_geom_angle
N1 La N2 . . 60.9(3)
N1 La N4 . . 60.1(3)
N1 La O1a . . 140.4(3)
N1 La O1b . . 143.4(3)
N1 La O1c . . 113.6(4)
N1 La O1c' . . 95.1(5)
N1 La O2c . . 76.1(4)
N1 La O2a . 3_556 83.5(3)
N1 La O2b . 3_556 78.6(3)
N2 La N4 . . 114.8(3)
N2 La O1a . . 157.6(3)
N2 La O1b . . 83.6(3)
N2 La O1c . . 104.0(4)
N2 La O1c' . . 80.8(5)
N2 La O2c . . 62.0(4)
N2 La O2a . 3_556 69.2(3)
N2 La O2b . 3_556 122.0(3)
N4 La O1a . . 82.3(3)
N4 La O1b . . 154.7(3)
N4 La O1c . . 76.9(4)
N4 La O1c' . . 79.3(5)
N4 La O2c . . 79.4(4)
N4 La O2a . 3_556 126.5(3)
N4 La O2b . 3_556 68.8(3)
O1a La O1b . . 76.0(3)
O1a La O1c . . 64.3(4)
O1a La O2c . . 110.6(4)
O1a La O2a . 3_556 113.3(3)
O1a La O2b . 3_556 76.5(3)
O1b La O1c . . 82.0(4)
O1b La O2c . . 96.1(5)
O1b La O2a . 3_556 75.0(3)
O1b La O2b . 3_556 117.4(3)
O1c La O2c . . 46.4(5)
O1c La O2a . 3_556 156.6(4)
O1c La O2b . 3_556 130.6(4)
O2c La O2a . 3_556 131.1(4)
O2c La O2b . 3_556 146.4(5)
O2a La O2b 3_556 3_556 66.5(3)
O1a La O1c' . . 89.0(5)
O1b La O1c' . . 87.4(5)
O1c' La O2a . 3_556 146.4(5)
O1c' La O2b . 3_556 146.3(5)
C9 O1 C13 . . 117.7(10)
C16 O3 C36 . . 114.9(12)
C16 O3 C36' . . 120.9(15)
C17 O4 C40 . . 117.9(10)
C18 O5 C44 . . 117.9(12)
C23 O6 C27 . . 118.8(8)
C30 O8 C50 . . 115.9(12)
C31 O9 C54 . . 114.3(11)
C32 O10 C58 . . 118.9(12)
La N1 C1 . . 117.3(7)
La N1 C5 . . 118.2(7)
C1 N1 C5 . . 119.9(9)
La N2 C6 . . 118.3(6)
La N2 C7 . . 134.1(8)
C6 N2 C7 . . 106.6(8)
C6 N3 C12 . . 107.4(9)
C6 N3 C34 . . 129.5(9)
C12 N3 C34 . . 123.1(8)
La N4 C20 . . 118.6(6)
La N4 C21 . . 131.7(8)
C20 N4 C21 . . 107.5(9)
C20 N5 C26 . . 105.9(9)
C20 N5 C48 . . 132.0(8)
C26 N5 C48 . . 122.1(8)
N1 C1 C2 . . 119.3(10)
N1 C1 C6 . . 113.4(9)
C2 C1 C6 . . 127.3(10)
C1 C2 C3 . . 120.7(10)
C2 C3 C4 . . 119.9(12)
C3 C4 C5 . . 119.7(11)
N1 C5 C4 . . 120.4(9)
N1 C5 C20 . . 111.5(9)
C4 C5 C20 . . 128.0(9)
N2 C6 N3 . . 110.8(9)
N2 C6 C1 . . 121.2(9)
N3 C6 C1 . . 127.9(10)
N2 C7 C8 . . 130.2(9)
N2 C7 C12 . . 108.5(10)
C8 C7 C12 . . 121.3(9)
C7 C8 C9 . . 116.9(10)
O1 C9 C8 . . 115.9(10)
O1 C9 C10 . . 122.0(9)
C8 C9 C10 . . 122.2(11)
C9 C10 C11 . . 121.4(9)
C10 C11 C12 . . 116.8(10)
N3 C12 C7 . . 106.7(8)
N3 C12 C11 . . 131.9(10)
C7 C12 C11 . . 121.4(10)
O1 C13 O2 . . 122.0(11)
O1 C13 C14 . . 112.8(12)
O2 C13 C14 . . 125.1(10)
C13 C14 C15 . . 121.8(10)
C13 C14 C19 . . 117.2(12)
C15 C14 C19 . . 121.0(12)
C14 C15 C16 . . 121.6(10)
O3 C16 C15 . . 126.9(11)
O3 C16 C17 . . 113.7(13)
C15 C16 C17 . . 119.2(15)
O4 C17 C16 . . 121.7(15)
O4 C17 C18 . . 119.7(11)
C16 C17 C18 . . 118.2(14)
O5 C18 C17 . . 113.8(12)
O5 C18 C19 . . 125.2(13)
C17 C18 C19 . . 121.0(10)
C14 C19 C18 . . 118.8(13)
N4 C20 N5 . . 112.3(8)
N4 C20 C5 . . 122.7(9)
N5 C20 C5 . . 125.0(10)
N4 C21 C22 . . 131.9(10)
N4 C21 C26 . . 108.7(9)
C22 C21 C26 . . 119.4(9)
C21 C22 C23 . . 117.5(11)
O6 C23 C22 . . 120.7(11)
O6 C23 C24 . . 116.2(8)
C22 C23 C24 . . 122.3(11)
C23 C24 C25 . . 120.7(9)
C24 C25 C26 . . 116.4(11)
N5 C26 C21 . . 105.6(8)
N5 C26 C25 . . 130.7(11)
C21 C26 C25 . . 123.6(11)
O6 C27 O7 . . 123.7(14)
O6 C27 C28 . . 108.3(10)
O7 C27 C28 . . 128.0(13)
C27 C28 C29 . . 118.6(11)
C27 C28 C33 . . 120.7(12)
C29 C28 C33 . . 120.6(15)
C28 C29 C30 . . 122.2(12)
O8 C30 C29 . . 127.6(12)
O8 C30 C31 . . 114.1(15)
C29 C30 C31 . . 118.3(13)
O9 C31 C30 . . 121.9(13)
O9 C31 C32 . . 117.4(12)
C30 C31 C32 . . 120.7(16)
O10 C32 C31 . . 117.7(15)
O10 C32 C33 . . 120.9(12)
C31 C32 C33 . . 121.3(12)
C28 C33 C32 . . 116.9(12)
N3 C34 C35 . . 110.1(10)
O3 C36 C37 . . 109.1(14)
C36 C37 C38 . . 109(3)
C37 C38 C39 . . 110(4)
O4 C40 C41 . . 109.1(12)
C40 C41 C42 . . 109.8(19)
C41 C42 C43 . . 110(3)
O3 C36' C37' . . 109(2)
C36' C37' C38' . . 110(4)
C37' C38' C39' . . 110(4)
O4 C40 C41' . . 109.5(12)
C40 C41' C42' . . 110.3(17)
C41' C42' C43' . . 110(2)
C45 C46 C47' . . 110(4)
O5 C44 C45 . . 111.4(15)
C44 C45 C46 . . 109.2(14)
C45 C46 C47 . . 110(2)
N5 C48 C49 . . 111.7(10)
O8 C50 C51 . . 109.1(11)
C50 C51 C52 . . 109.3(9)
C51 C52 C53 . . 109.5(11)
O9 C54 C55 . . 109.2(13)
C54 C55 C56 . . 109.2(16)
C55 C56 C57 . . 109.7(18)
O10 C58 C59 . . 108.6(12)
C58 C59 C60 . . 109.6(15)
C59 C60 C61 . . 109.5(15)
C2a C1a O1a . . 119.7(7)
C2a C1a O2a . . 118.9(9)
O1a C1a O2a . . 121.3(9)
C1a C2a F1a . . 110.5(8)
C1a C2a F2a . . 109.2(7)
C1a C2a F3a . . 109.7(7)
F1a C2a F2a . . 109.4(7)
F1a C2a F3a . . 108.9(8)
F2a C2a F3a . . 109.1(9)
La O1a C1a . . 136.5(6)
C1a O2a La . 3_556 166.5(9)
C2b C1b O1b . . 119.3(7)
C2b C1b O2b . . 119.3(9)
O1b C1b O2b . . 121.4(8)
C1b C2b F1b . . 109.3(9)
C1b C2b F2b . . 109.8(12)
C1b C2b F3b . . 109.5(11)
F1b C2b F2b . . 109.7(16)
F1b C2b F3b . . 109.2(19)
F2b C2b F3b . . 109.5(16)
La O1b C1b . . 149.1(6)
C1b O2b La . 3_556 147.8(7)
C1b C2b F1b' . . 110.0(9)
C1b C2b F2b' . . 109.3(11)
C1b C2b F3b' . . 109.8(11)
F1b' C2b F2b' . . 109.4(18)
F1b' C2b F3b' . . 109.0(16)
F2b' C2b F3b' . . 109.3(13)
C2c C1c O1c . . 120.1(11)
C2c C1c O2c . . 119.9(12)
O1c C1c O2c . . 120.0(11)
C1c C2c F1c . . 109.8(9)
C1c C2c F2c . . 109.6(10)
C1c C2c F3c . . 109.8(9)
F1c C2c F2c . . 108.9(11)
F1c C2c F3c . . 109.3(11)
F2c C2c F3c . . 109.4(11)
C2c' C1c' O1c' . . 119.8(13)
C2c' C1c' O2c' . . 119.1(12)
O1c' C1c' O2c' . . 119.9(11)
C1c' C2c' F1c' . . 109.9(12)
C1c' C2c' F2c' . . 109.7(11)
C1c' C2c' F3c' . . 109.2(14)
F1c' C2c' F2c' . . 109.5(16)
F1c' C2c' F3c' . . 109.3(14)
F2c' C2c' F3c' . . 109.3(16)

loop_
_geom_bond_atom_site_label_1
_geom_bond_atom_site_label_2
_geom_bond_site_symmetry_1
_geom_bond_site_symmetry_2
_geom_bond_distance
La La 1_555 3_556 4.7955(8)
La N1 . . 2.708(9)
La N2 . . 2.642(8)
La N4 . . 2.654(8)
La O1a . . 2.495(8)
La O1b . . 2.475(9)
La O1c . . 2.657(12)
La O1c' . . 2.268(11)
La O2c . . 2.700(13)
La O2c' . . 3.708(14)
La O2a . 3_556 2.474(8)
La O2b . 3_556 2.504(7)
O1 C9 . . 1.378(14)
O1 C13 . . 1.375(12)
O2 C13 . . 1.210(18)
O3 C16 . . 1.37(2)
O3 C36 . . 1.516(18)
O3 C36' . . 1.48(3)
O4 C17 . . 1.346(18)
O4 C40 . . 1.446(19)
O5 C18 . . 1.368(13)
O5 C44 . . 1.43(3)
O6 C23 . . 1.399(14)
O6 C27 . . 1.392(15)
O7 C27 . . 1.188(14)
O8 C30 . . 1.339(17)
O8 C50 . . 1.457(14)
O9 C31 . . 1.35(3)
O9 C54 . . 1.48(3)
O10 C32 . . 1.354(15)
O10 C58 . . 1.439(14)
N1 C1 . . 1.368(12)
N1 C5 . . 1.344(12)
N2 C6 . . 1.346(14)
N2 C7 . . 1.372(12)
N3 C6 . . 1.368(12)
N3 C12 . . 1.367(14)
N3 C34 . . 1.500(14)
N4 C20 . . 1.275(15)
N4 C21 . . 1.384(11)
N5 C20 . . 1.379(13)
N5 C26 . . 1.394(14)
N5 C48 . . 1.501(15)
C1 C2 . . 1.385(17)
C1 C6 . . 1.462(15)
C2 C3 . . 1.359(17)
C3 C4 . . 1.345(16)
C4 C5 . . 1.401(16)
C5 C20 . . 1.492(13)
C7 C8 . . 1.392(16)
C7 C12 . . 1.405(15)
C8 C9 . . 1.395(13)
C9 C10 . . 1.409(16)
C10 C11 . . 1.377(18)
C11 C12 . . 1.422(13)
C13 C14 . . 1.487(19)
C14 C15 . . 1.367(19)
C14 C19 . . 1.353(14)
C15 C16 . . 1.36(3)
C16 C17 . . 1.400(16)
C17 C18 . . 1.40(3)
C18 C19 . . 1.388(19)
C21 C22 . . 1.355(16)
C21 C26 . . 1.386(16)
C22 C23 . . 1.389(12)
C23 C24 . . 1.386(17)
C24 C25 . . 1.356(18)
C25 C26 . . 1.386(13)
C27 C28 . . 1.51(3)
C28 C29 . . 1.38(2)
C28 C33 . . 1.399(16)
C29 C30 . . 1.37(3)
C30 C31 . . 1.381(19)
C31 C32 . . 1.39(3)
C32 C33 . . 1.41(3)
C34 C35 . . 1.474(13)
C36 C37 . . 1.54(4)
C37 C38 . . 1.52(4)
C38 C39 . . 1.54(10)
C36' C37' . . 1.53(5)
C37' C38' . . 1.53(6)
C38' C39' . . 1.55(12)
C40 C41 . . 1.55(3)
C41 C42 . . 1.56(4)
C42 C43 . . 1.52(4)
C40 C41' . . 1.61(3)
C41' C42' . . 1.56(6)
C42' C43' . . 1.59(6)
C44 C45 . . 1.505(19)
C45 C46 . . 1.59(3)
C46 C47 . . 1.53(5)
C46 C47' . . 1.54(14)
C48 C49 . . 1.509(14)
C50 C51 . . 1.494(18)
C51 C52 . . 1.50(2)
C52 C53 . . 1.55(3)
C54 C55 . . 1.53(4)
C55 C56 . . 1.50(3)
C56 C57 . . 1.54(5)
C58 C59 . . 1.51(3)
C59 C60 . . 1.48(3)
C60 C61 . . 1.47(4)
C1a C2a . . 1.517(11)
C1a O1a . . 1.228(13)
C1a O2a . . 1.214(10)
C2a F1a . . 1.264(10)
C2a F2a . . 1.318(10)
C2a F3a . . 1.295(15)
C1b C2b . . 1.466(11)
C1b O1b . . 1.278(14)
C1b O2b . . 1.254(10)
C2b F1b . . 1.32(3)
C2b F2b . . 1.31(2)
C2b F3b . . 1.31(3)
C2b F1b' . . 1.30(3)
C2b F2b' . . 1.318(18)
C2b F3b' . . 1.31(3)
C1c C2c . . 1.531(11)
C1c O1c . . 1.260(19)
C1c O2c . . 1.18(2)
C2c F1c . . 1.338(15)
C2c F2c . . 1.313(18)
C2c F3c . . 1.34(2)
C1c' C2c' . . 1.565(15)
C1c' O1c' . . 1.311(18)
C1c' O2c' . . 1.19(3)
C2c' F1c' . . 1.35(3)
C2c' F2c' . . 1.34(3)
C2c' F3c' . . 1.32(3)

loop_
_geom_torsion_atom_site_label_1
_geom_torsion_atom_site_label_2
_geom_torsion_atom_site_label_3
_geom_torsion_atom_site_label_4
_geom_torsion
C13 O1 C9 C8 -116.3(9)
C13 O1 C9 C10 65.0(11)
C9 O1 C13 O2 -10.3(13)
C9 O1 C13 C14 168.4(8)
C36 O3 C16 C15 21.0(19)
C36' O3 C16 C15 -20(2)
C36 O3 C16 C17 -164.4(14)
C36' O3 C16 C17 154.9(16)
C16 O3 C36 C37 171.8(15)
C16 O3 C36' C37' -173.3(16)
C40 O4 C17 C16 85.2(14)
C40 O4 C17 C18 -102.6(14)
C17 O4 C40 C41 158.9(13)
C17 O4 C40 C41' -157.1(12)
C44 O5 C18 C17 -168.2(11)
C44 O5 C18 C19 14.2(16)
C27 O6 C23 C22 60.4(12)
C27 O6 C23 C24 -129.7(10)
C23 O6 C27 O7 19.4(16)
C23 O6 C27 C28 -160.7(9)
C50 O8 C30 C29 -4.4(17)
C50 O8 C30 C31 177.9(10)
C30 O8 C50 C51 176.9(10)
C54 O9 C31 C30 -81.6(15)
C54 O9 C31 C32 100.3(14)
C31 O9 C54 C55 -174.6(12)
C58 O10 C32 C31 174.9(11)
C58 O10 C32 C33 -4.0(16)
C32 O10 C58 C59 -165.0(11)
C5 N1 C1 C2 -3.4(13)
C5 N1 C1 C6 174.6(8)
C1 N1 C5 C4 1.4(13)
C1 N1 C5 C20 -175.1(8)
C7 N2 C6 N3 .5(10)
C7 N2 C6 C1 -174.8(8)
C6 N2 C7 C8 178.2(10)
C6 N2 C7 C12 -.7(10)
C12 N3 C6 N2 -.1(10)
C12 N3 C6 C1 174.8(9)
C34 N3 C6 N2 -177.3(8)
C34 N3 C6 C1 -2.5(15)
C6 N3 C12 C7 -.4(10)
C6 N3 C12 C11 -179.3(10)
C34 N3 C12 C7 177.1(8)
C34 N3 C12 C11 -1.8(15)
C6 N3 C34 C35 -90.3(12)
C12 N3 C34 C35 92.8(10)
C21 N4 C20 N5 1.2(10)
C21 N4 C20 C5 179.8(8)
C20 N4 C21 C22 177.2(9)
C20 N4 C21 C26 -.4(10)
C26 N5 C20 N4 -1.5(10)
C26 N5 C20 C5 179.9(8)
C48 N5 C20 N4 -179.0(8)
C48 N5 C20 C5 2.4(14)
C20 N5 C26 C21 1.1(9)
C20 N5 C26 C25 179.4(10)
C48 N5 C26 C21 179.0(8)
C48 N5 C26 C25 -2.8(14)
C20 N5 C48 C49 85.3(12)
C26 N5 C48 C49 -91.8(10)
N1 C1 C2 C3 4.2(16)
C6 C1 C2 C3 -173.5(11)
N1 C1 C6 N2 10.4(13)
N1 C1 C6 N3 -164.0(9)
C2 C1 C6 N2 -171.8(10)
C2 C1 C6 N3 13.9(16)
C1 C2 C3 C4 -3.0(18)
C2 C3 C4 C5 .9(17)
C3 C4 C5 N1 -.2(15)
C3 C4 C5 C20 175.8(10)
N1 C5 C20 N4 -10.0(12)
N1 C5 C20 N5 168.4(8)
C4 C5 C20 N4 173.7(9)
C4 C5 C20 N5 -7.8(15)
N2 C7 C8 C9 -178.3(9)
C12 C7 C8 C9 .6(13)
N2 C7 C12 N3 .7(10)
N2 C7 C12 C11 179.8(8)
C8 C7 C12 N3 -178.4(8)
C8 C7 C12 C11 .7(14)
C7 C8 C9 O1 -179.3(8)
C7 C8 C9 C10 -.6(13)
O1 C9 C10 C11 177.9(9)
C8 C9 C10 C11 -.7(15)
C9 C10 C11 C12 1.9(14)
C10 C11 C12 N3 176.9(10)
C10 C11 C12 C7 -1.9(14)
O1 C13 C14 C15 -2.3(13)
O1 C13 C14 C19 178.9(9)
O2 C13 C14 C15 176.3(10)
O2 C13 C14 C19 -2.5(15)
C13 C14 C15 C16 -176.5(10)
C19 C14 C15 C16 2.3(16)
C13 C14 C19 C18 173.7(10)
C15 C14 C19 C18 -5.2(15)
C14 C15 C16 O3 175.6(11)
C14 C15 C16 C17 1.3(16)
O3 C16 C17 O4 -4.5(17)
O3 C16 C17 C18 -176.8(10)
C15 C16 C17 O4 170.5(11)
C15 C16 C17 C18 -1.8(16)
O4 C17 C18 O5 8.7(16)
O4 C17 C18 C19 -173.6(10)
C16 C17 C18 O5 -178.9(10)
C16 C17 C18 C19 -1.2(17)
O5 C18 C19 C14 -177.9(10)
C17 C18 C19 C14 4.6(16)
N4 C21 C22 C23 -179.2(9)
C26 C21 C22 C23 -1.8(13)
N4 C21 C26 N5 -.5(10)
N4 C21 C26 C25 -178.9(8)
C22 C21 C26 N5 -178.4(8)
C22 C21 C26 C25 3.2(14)
C21 C22 C23 O6 169.2(8)
C21 C22 C23 C24 -.2(13)
O6 C23 C24 C25 -168.8(8)
C22 C23 C24 C25 1.0(14)
C23 C24 C25 C26 .2(14)
C24 C25 C26 N5 179.7(9)
C24 C25 C26 C21 -2.3(14)
O6 C27 C28 C29 -174.9(10)
O6 C27 C28 C33 7.9(14)
O7 C27 C28 C29 5.0(18)
O7 C27 C28 C33 -172.3(11)
C27 C28 C29 C30 -176.3(11)
C33 C28 C29 C30 .9(17)
C27 C28 C33 C32 176.2(10)
C29 C28 C33 C32 -1.0(16)
C28 C29 C30 O8 -178.2(11)
C28 C29 C30 C31 -.5(18)
O8 C30 C31 O9 .1(18)
O8 C30 C31 C32 178.1(11)
C29 C30 C31 O9 -177.8(11)
C29 C30 C31 C32 .2(18)
O9 C31 C32 O10 -1.1(17)
O9 C31 C32 C33 177.8(11)
C30 C31 C32 O10 -179.2(11)
C30 C31 C32 C33 -.3(18)
O10 C32 C33 C28 179.5(10)
C31 C32 C33 C28 .7(16)
O3 C36 C37 C38 74(3)
O3 C36' C37' C38' -156(4)
O4 C40 C41' C42' 65(3)
C36 C37 C38 C39 -177(3)
C36' C37' C38' C39' -168(6)
O4 C40 C41 C42 -38(3)
C40 C41 C42 C43 -164(3)
C40 C41' C42' C43' 175(3)
O5 C44 C45 C46 -69(3)
C44 C45 C46 C47 -176(3)
C44 C45 C46 C47' 72(6)
O8 C50 C51 C52 52.7(13)
C50 C51 C52 C53 179.1(12)
O9 C54 C55 C56 75(2)
C54 C55 C56 C57 -169(3)
O10 C58 C59 C60 -176.1(13)
C58 C59 C60 C61 -84(3)
O1a C1a C2a F1a -10.0(11)
O1a C1a C2a F2a 110.4(9)
O1a C1a C2a F3a -130.1(9)
O2a C1a C2a F1a 174.2(9)
O2a C1a C2a F2a -65.3(11)
O2a C1a C2a F3a 54.2(10)
O1b C1b C2b F1b -127.4(14)
O1b C1b C2b F2b -7.1(16)
O1b C1b C2b F3b 113.1(17)
O2b C1b C2b F1b 52.1(15)
O2b C1b C2b F2b 172.4(14)
O2b C1b C2b F3b -67.4(18)
O1b C1b C2b F1b' -168.5(14)
O1b C1b C2b F2b' 71.3(17)
O1b C1b C2b F3b' -48.5(14)
O2b C1b C2b F1b' 11.1(16)
O2b C1b C2b F2b' -109.1(16)
O2b C1b C2b F3b' 131.0(12)
O1c C1c C2c F1c -29.8(17)
O1c C1c C2c F2c 89.8(16)
O1c C1c C2c F3c -150.0(14)
O2c C1c C2c F1c 149.5(15)
O2c C1c C2c F2c -90.8(18)
O2c C1c C2c F3c 29.3(18)
O1c' C1c' C2c' F1c' -77(2)
O1c' C1c' C2c' F2c' 43(3)
O1c' C1c' C2c' F3c' 163.2(17)
O2c' C1c' C2c' F1c' 115.4(19)
O2c' C1c' C2c' F2c' -124(2)
O2c' C1c' C2c' F3c' -4(3)
